data_7046964
loop_
_publ_author_name
'Daneshmand, Pargol'
'Pinon, Leena'
'Schaper, Frank'

_publ_section_title
;
 Dinuclear iminophenoxide copper complexes in rac-lactide polymerisation.
;
_journal_issue 30
_journal_name_full 'Dalton transactions (Cambridge, England : 2003)'
_journal_page_first 10147
_journal_page_last 10161
_journal_paper_doi 10.1039/c8dt02140f
_journal_volume 47
_journal_year 2018
_chemical_formula_moiety 'C28 H20 Cl4 Cu N2 O2'
_chemical_formula_sum 'C28 H20 Cl4 Cu N2 O2'
_chemical_formula_weight 621.80
_space_group_crystal_system monoclinic
_space_group_IT_number 14
_space_group_name_Hall '-P 2ybc'
_space_group_name_H-M_alt 'P 1 21/c 1'
_symmetry_space_group_name_Hall '-P 2ybc'
_symmetry_space_group_name_H-M 'P 1 21/c 1'
_atom_sites_solution_hydrogens geom
_atom_sites_solution_primary dual
_atom_sites_solution_secondary difmap
_audit_creation_date 2018-04-18
_audit_creation_method
;
Olex2 1.2
(compiled 2018.04.03 svn.r3497 for OlexSys, GUI svn.r5486)
;
_audit_update_record
;
2018-05-24 deposited with the CCDC.
2018-07-05 downloaded from the CCDC.
;
_cell_angle_alpha 90
_cell_angle_beta 99.9760(10)
_cell_angle_gamma 90
_cell_formula_units_Z 2
_cell_length_a 10.5290(4)
_cell_length_b 6.0011(2)
_cell_length_c 20.1597(8)
_cell_measurement_reflns_used 9894
_cell_measurement_temperature 150(2)
_cell_measurement_theta_max 60.65
_cell_measurement_theta_min 3.71
_cell_volume 1254.54(8)
_computing_cell_refinement 'SAINT v8.34A (Bruker, 2013)'
_computing_data_collection 'APEX 2 (2013) Bruker AXS Inc., Madison, WI 53719-1173.'
_computing_data_reduction 'SAINT v8.34A (Bruker, 2013)'
_computing_molecular_graphics 'Olex2 (Dolomanov et al., 2009)'
_computing_publication_material 'Olex2 (Dolomanov et al., 2009)'
_computing_structure_refinement 'XL (Sheldrick, 2008)'
_computing_structure_solution 'ShelXT (Sheldrick, 2015)'
_diffrn_ambient_temperature 150
_diffrn_detector_area_resol_mean 10.24
_diffrn_measured_fraction_theta_full 1.000
_diffrn_measured_fraction_theta_max 0.998
_diffrn_measurement_device_type 'Bruker Venture Metaljet'
_diffrn_measurement_method '\f and \w scans'
_diffrn_radiation_type GaK\a
_diffrn_radiation_wavelength 1.34139
_diffrn_reflns_av_R_equivalents 0.0419
_diffrn_reflns_av_unetI/netI 0.0216
_diffrn_reflns_Laue_measured_fraction_full 1.000
_diffrn_reflns_Laue_measured_fraction_max 0.998
_diffrn_reflns_limit_h_max 13
_diffrn_reflns_limit_h_min -13
_diffrn_reflns_limit_k_max 7
_diffrn_reflns_limit_k_min -7
_diffrn_reflns_limit_l_max 26
_diffrn_reflns_limit_l_min -25
_diffrn_reflns_number 18642
_diffrn_reflns_point_group_measured_fraction_full 1.000
_diffrn_reflns_point_group_measured_fraction_max 0.998
_diffrn_reflns_theta_full 53.594
_diffrn_reflns_theta_max 60.615
_diffrn_reflns_theta_min 3.708
_diffrn_source 'Metal Jet'
_diffrn_standards_number 0
_exptl_absorpt_coefficient_mu 7.436
_exptl_absorpt_correction_T_max 0.7519
_exptl_absorpt_correction_T_min 0.4898
_exptl_absorpt_correction_type multi-scan
_exptl_absorpt_process_details
'SADABS-2014/2 (Bruker,2014/2) was used for absorption correction. wR2(int) was 0.1284 before and 0.0582 after correction. The Ratio of minimum to maximum transmission is 0.6514. The \l/2 correction factor is 0.00150.'
_exptl_crystal_colour green
_exptl_crystal_colour_primary green
_exptl_crystal_density_diffrn 1.646
_exptl_crystal_description needle
_exptl_crystal_F_000 630
_exptl_crystal_size_max 0.22
_exptl_crystal_size_mid 0.1
_exptl_crystal_size_min 0.08
_refine_diff_density_max 0.258
_refine_diff_density_min -1.085
_refine_diff_density_rms 0.092
_refine_ls_extinction_method none
_refine_ls_goodness_of_fit_ref 1.099
_refine_ls_hydrogen_treatment constr
_refine_ls_matrix_type full
_refine_ls_number_parameters 169
_refine_ls_number_reflns 2879
_refine_ls_number_restraints 0
_refine_ls_restrained_S_all 1.099
_refine_ls_R_factor_all 0.0332
_refine_ls_R_factor_gt 0.0316
_refine_ls_shift/su_max 0.001
_refine_ls_shift/su_mean 0.000
_refine_ls_structure_factor_coef Fsqd
_refine_ls_weighting_details 'w=1/[\s^2^(Fo^2^)+(0.0470P)^2^+0.6290P] where P=(Fo^2^+2Fc^2^)/3'
_refine_ls_weighting_scheme calc
_refine_ls_wR_factor_gt 0.0844
_refine_ls_wR_factor_ref 0.0859
_reflns_Friedel_coverage 0.000
_reflns_number_gt 2744
_reflns_number_total 2879
_reflns_threshold_expression 'I > 2\s(I)'
_cod_data_source_file c8dt02140f2.cif
_cod_data_source_block comp_12c
_cod_depositor_comments 'Adding full bibliography for 7046963--7046983.cif.'
_cod_database_code 7046964
_shelxl_version_number 2014-3
_shelx_space_group_comment
;
The symmetry employed for this shelxl refinement is uniquely defined
by the following loop, which should always be used as a source of
symmetry information in preference to the above space-group names.
They are only intended as comments.
;
_shelx_estimated_absorpt_t_max 0.588
_shelx_estimated_absorpt_t_min 0.292
_olex2_refinement_description
;
1. Fixed Uiso
 At 1.2 times of:
  All C(H) groups, All C(H,H) groups
2.a Secondary CH2 refined with riding coordinates:
 C8(H8A,H8B)
2.b Aromatic/amide H refined with riding coordinates:
 C1(H1), C3(H3), C5(H5), C10(H10), C11(H11), C12(H12), C13(H13), C14(H14)
;
_olex2_submission_special_instructions 'No special instructions were received'

loop_
_space_group_symop_operation_xyz
'x, y, z'
'-x, y+1/2, -z+1/2'
'-x, -y, -z'
'x, -y-1/2, z-1/2'

loop_
_atom_site_label
_atom_site_type_symbol
_atom_site_fract_x
_atom_site_fract_y
_atom_site_fract_z
_atom_site_U_iso_or_equiv
_atom_site_adp_type
_atom_site_occupancy
_atom_site_site_symmetry_order
_atom_site_calc_flag
_atom_site_refinement_flags_posn
_atom_site_refinement_flags_adp
_atom_site_refinement_flags_occupancy
Cu1 Cu 0.5000 0.0000 0.5000 0.01868(11) Uani 1 2 d S T P
Cl1 Cl 0.60488(6) 0.98901(7) 0.30738(3) 0.03864(14) Uani 1 1 d . . .
Cl2 Cl 0.87912(4) 0.31505(9) 0.43727(2) 0.03712(13) Uani 1 1 d . . .
O1 O 0.63169(11) 0.17817(19) 0.47241(6) 0.0246(2) Uani 1 1 d . . .
N1 N 0.35983(12) 0.1922(2) 0.44876(7) 0.0202(3) Uani 1 1 d . . .
C1 C 0.38132(15) 0.3790(3) 0.42123(8) 0.0226(3) Uani 1 1 d . . .
H1 H 0.3077 0.4671 0.4046 0.027 Uiso 1 1 calc R . .
C2 C 0.50415(17) 0.4695(3) 0.41278(9) 0.0217(3) Uani 1 1 d . . .
C3 C 0.50033(17) 0.6657(3) 0.37422(9) 0.0262(3) Uani 1 1 d . . .
H3 H 0.4201 0.7373 0.3589 0.031 Uiso 1 1 calc R . .
C4 C 0.61155(18) 0.7543(3) 0.35862(9) 0.0269(3) Uani 1 1 d . . .
C5 C 0.72955(17) 0.6505(3) 0.38034(8) 0.0266(3) Uani 1 1 d . . .
H5 H 0.8067 0.7128 0.3700 0.032 Uiso 1 1 calc R . .
C6 C 0.73314(16) 0.4564(3) 0.41704(9) 0.0247(3) Uani 1 1 d . . .
C7 C 0.62210(15) 0.3583(3) 0.43623(8) 0.0211(3) Uani 1 1 d . . .
C8 C 0.22193(14) 0.1301(3) 0.44060(8) 0.0218(3) Uani 1 1 d . . .
H8A H 0.1682 0.2665 0.4345 0.026 Uiso 1 1 calc R . .
H8B H 0.2055 0.0535 0.4818 0.026 Uiso 1 1 calc R . .
C9 C 0.18443(16) -0.0222(3) 0.38022(9) 0.0207(3) Uani 1 1 d . . .
C10 C 0.22816(18) 0.0140(3) 0.31944(9) 0.0249(4) Uani 1 1 d . . .
H10 H 0.2812 0.1393 0.3149 0.030 Uiso 1 1 calc R . .
C11 C 0.19474(17) -0.1316(3) 0.26563(8) 0.0280(4) Uani 1 1 d . . .
H11 H 0.2268 -0.1068 0.2250 0.034 Uiso 1 1 calc R . .
C12 C 0.11510(17) -0.3126(3) 0.27064(9) 0.0290(4) Uani 1 1 d . . .
H12 H 0.0925 -0.4116 0.2337 0.035 Uiso 1 1 calc R . .
C13 C 0.06884(17) -0.3475(3) 0.33010(9) 0.0289(4) Uani 1 1 d . . .
H13 H 0.0133 -0.4699 0.3338 0.035 Uiso 1 1 calc R . .
C14 C 0.10353(15) -0.2037(3) 0.38456(8) 0.0252(3) Uani 1 1 d . . .
H14 H 0.0716 -0.2297 0.4252 0.030 Uiso 1 1 calc R . .

loop_
_atom_site_aniso_label
_atom_site_aniso_U_11
_atom_site_aniso_U_22
_atom_site_aniso_U_33
_atom_site_aniso_U_23
_atom_site_aniso_U_13
_atom_site_aniso_U_12
Cu1 0.01400(17) 0.02078(19) 0.02099(18) 0.00100(11) 0.00226(12) 0.00032(11)
Cl1 0.0502(3) 0.0248(2) 0.0431(3) 0.00903(16) 0.0141(2) -0.00138(17)
Cl2 0.01876(19) 0.0536(3) 0.0398(2) 0.0179(2) 0.00742(16) 0.00181(17)
O1 0.0177(5) 0.0282(6) 0.0278(6) 0.0076(5) 0.0035(4) 0.0003(4)
N1 0.0157(6) 0.0212(6) 0.0234(6) -0.0020(5) 0.0022(5) 0.0001(5)
C1 0.0200(7) 0.0210(7) 0.0261(7) -0.0017(6) 0.0018(6) 0.0034(6)
C2 0.0226(8) 0.0187(7) 0.0237(8) -0.0037(6) 0.0036(6) -0.0006(6)
C3 0.0280(8) 0.0198(8) 0.0305(8) -0.0013(6) 0.0042(7) 0.0024(6)
C4 0.0355(9) 0.0192(7) 0.0269(8) -0.0009(6) 0.0084(7) -0.0034(7)
C5 0.0278(8) 0.0281(8) 0.0253(8) -0.0019(6) 0.0083(6) -0.0076(7)
C6 0.0209(8) 0.0299(8) 0.0230(8) -0.0007(7) 0.0034(6) -0.0018(7)
C7 0.0208(7) 0.0222(7) 0.0201(7) -0.0020(6) 0.0031(5) -0.0022(6)
C8 0.0140(6) 0.0243(8) 0.0267(7) -0.0002(6) 0.0024(5) 0.0012(6)
C9 0.0146(7) 0.0230(8) 0.0233(8) 0.0025(6) -0.0002(6) 0.0029(5)
C10 0.0211(8) 0.0265(9) 0.0266(9) 0.0047(6) 0.0028(7) 0.0000(6)
C11 0.0268(8) 0.0331(9) 0.0237(8) 0.0027(7) 0.0038(6) 0.0024(7)
C12 0.0275(8) 0.0316(9) 0.0261(8) -0.0028(7) 0.0000(6) 0.0006(7)
C13 0.0248(8) 0.0291(9) 0.0312(9) -0.0002(7) 0.0004(6) -0.0060(7)
C14 0.0205(7) 0.0302(9) 0.0246(7) 0.0022(6) 0.0030(6) -0.0024(6)

loop_
_atom_type_symbol
_atom_type_description
_atom_type_scat_dispersion_real
_atom_type_scat_dispersion_imag
_atom_type_scat_source
C C 0.0150 0.0070 'International Tables Vol C Tables 4.2.6.8 and 6.1.1.4'
H H 0.0000 0.0000 'International Tables Vol C Tables 4.2.6.8 and 6.1.1.4'
Cl Cl 0.3290 0.5400 'International Tables Vol C Tables 4.2.6.8 and 6.1.1.4'
Cu Cu -2.7970 3.6880 'International Tables Vol C Tables 4.2.6.8 and 6.1.1.4'
N N 0.0250 0.0140 'International Tables Vol C Tables 4.2.6.8 and 6.1.1.4'
O O 0.0410 0.0250 'International Tables Vol C Tables 4.2.6.8 and 6.1.1.4'

loop_
_geom_angle_atom_site_label_1
_geom_angle_atom_site_label_2
_geom_angle_atom_site_label_3
_geom_angle
_geom_angle_site_symmetry_1
_geom_angle_site_symmetry_3
O1 Cu1 O1 180.0 3_656 .
O1 Cu1 N1 88.02(5) 3_656 .
O1 Cu1 N1 91.98(5) . .
O1 Cu1 N1 91.98(5) 3_656 3_656
O1 Cu1 N1 88.02(5) . 3_656
N1 Cu1 N1 180.00(8) 3_656 .
C7 O1 Cu1 129.83(10) . .
C1 N1 Cu1 123.51(11) . .
C1 N1 C8 114.40(13) . .
C8 N1 Cu1 122.08(10) . .
N1 C1 H1 116.3 . .
N1 C1 C2 127.41(15) . .
C2 C1 H1 116.3 . .
C3 C2 C1 116.13(15) . .
C3 C2 C7 121.17(16) . .
C7 C2 C1 122.44(15) . .
C2 C3 H3 119.8 . .
C4 C3 C2 120.46(16) . .
C4 C3 H3 119.8 . .
C3 C4 Cl1 120.09(14) . .
C3 C4 C5 120.40(16) . .
C5 C4 Cl1 119.40(13) . .
C4 C5 H5 120.4 . .
C6 C5 C4 119.19(16) . .
C6 C5 H5 120.4 . .
C5 C6 Cl2 118.62(13) . .
C5 C6 C7 123.33(16) . .
C7 C6 Cl2 117.95(14) . .
O1 C7 C2 123.91(15) . .
O1 C7 C6 120.69(15) . .
C2 C7 C6 115.40(15) . .
N1 C8 H8A 109.5 . .
N1 C8 H8B 109.5 . .
N1 C8 C9 110.75(13) . .
H8A C8 H8B 108.1 . .
C9 C8 H8A 109.5 . .
C9 C8 H8B 109.5 . .
C10 C9 C8 121.96(15) . .
C14 C9 C8 119.77(15) . .
C14 C9 C10 118.28(16) . .
C9 C10 H10 119.7 . .
C11 C10 C9 120.58(16) . .
C11 C10 H10 119.7 . .
C10 C11 H11 119.7 . .
C12 C11 C10 120.68(16) . .
C12 C11 H11 119.7 . .
C11 C12 H12 120.4 . .
C13 C12 C11 119.28(16) . .
C13 C12 H12 120.4 . .
C12 C13 H13 119.9 . .
C12 C13 C14 120.27(16) . .
C14 C13 H13 119.9 . .
C9 C14 H14 119.6 . .
C13 C14 C9 120.90(16) . .
C13 C14 H14 119.6 . .

loop_
_geom_bond_atom_site_label_1
_geom_bond_atom_site_label_2
_geom_bond_distance
_geom_bond_site_symmetry_2
Cu1 O1 1.9085(11) 3_656
Cu1 O1 1.9085(11) .
Cu1 N1 2.0117(13) 3_656
Cu1 N1 2.0117(13) .
Cl1 C4 1.7409(18) .
Cl2 C6 1.7412(18) .
O1 C7 1.2982(19) .
N1 C1 1.288(2) .
N1 C8 1.4803(19) .
C1 H1 0.9500 .
C1 C2 1.440(2) .
C2 C3 1.408(2) .
C2 C7 1.417(2) .
C3 H3 0.9500 .
C3 C4 1.371(2) .
C4 C5 1.391(3) .
C5 H5 0.9500 .
C5 C6 1.377(2) .
C6 C7 1.421(2) .
C8 H8A 0.9900 .
C8 H8B 0.9900 .
C8 C9 1.519(2) .
C9 C10 1.399(2) .
C9 C14 1.395(2) .
C10 H10 0.9500 .
C10 C11 1.390(3) .
C11 H11 0.9500 .
C11 C12 1.387(3) .
C12 H12 0.9500 .
C12 C13 1.386(3) .
C13 H13 0.9500 .
C13 C14 1.395(2) .
C14 H14 0.9500 .
